data_7200580
loop_
_publ_author_name
'Jiang, Xiu-Juan'
'Zhang, Su-Zhen'
'Guo, Jian-Hua'
'Wang, Xiu-Guang'
'Li, Jin-Shan'
'Du, Miao'

_publ_section_title
;
 Structural diversity and modulation of metal--organic coordination
 frameworks with a flexible V-shaped dicarboxyl building block
;
_journal_issue 5
_journal_name_full CrystEngComm
_journal_page_first 855
_journal_paper_doi 10.1039/b818567k
_journal_volume 11
_journal_year 2009
_chemical_formula_sum 'C17 H10 Cu F6 O5'
_chemical_formula_weight 471.79
_chemical_name_systematic
;
?
;
_space_group_IT_number 13
_symmetry_cell_setting monoclinic
_symmetry_space_group_name_Hall '-P 2yc'
_symmetry_space_group_name_H-M 'P 1 2/c 1'
_atom_sites_solution_hydrogens geom
_atom_sites_solution_primary direct
_atom_sites_solution_secondary difmap
_audit_creation_method SHELXL-97
_cell_angle_alpha 90.00
_cell_angle_beta 118.499(2)
_cell_angle_gamma 90.00
_cell_formula_units_Z 4
_cell_length_a 12.6969(7)
_cell_length_b 6.9692(4)
_cell_length_c 23.6089(9)
_cell_measurement_reflns_used 5968
_cell_measurement_temperature 296(2)
_cell_measurement_theta_max 27.93
_cell_measurement_theta_min 2.92
_cell_volume 1835.94(17)
_computing_cell_refinement 'Bruker APEX II'
_computing_data_collection 'Bruker APEX II'
_computing_data_reduction 'Bruker SAINT'
_computing_molecular_graphics 'Bruker SHELXTL'
_computing_publication_material 'Bruker SHELXTL'
_computing_structure_refinement 'SHELXL-97 (Sheldrick, 1997)'
_computing_structure_solution 'SHELXS-97 (Sheldrick, 1990)'
_diffrn_ambient_temperature 296(2)
_diffrn_measured_fraction_theta_full 0.998
_diffrn_measured_fraction_theta_max 0.998
_diffrn_measurement_device_type 'APEX II CCD area detector'
_diffrn_measurement_method 'phi and omega scans'
_diffrn_radiation_monochromator graphite
_diffrn_radiation_source 'fine-focus sealed tube'
_diffrn_radiation_type MoK\a
_diffrn_radiation_wavelength 0.71073
_diffrn_reflns_av_R_equivalents 0.0212
_diffrn_reflns_av_sigmaI/netI 0.0228
_diffrn_reflns_limit_h_max 15
_diffrn_reflns_limit_h_min -15
_diffrn_reflns_limit_k_max 7
_diffrn_reflns_limit_k_min -8
_diffrn_reflns_limit_l_max 18
_diffrn_reflns_limit_l_min -27
_diffrn_reflns_number 8934
_diffrn_reflns_theta_full 25.01
_diffrn_reflns_theta_max 25.01
_diffrn_reflns_theta_min 1.94
_exptl_absorpt_coefficient_mu 1.275
_exptl_absorpt_correction_T_max 0.8680
_exptl_absorpt_correction_T_min 0.7577
_exptl_absorpt_correction_type multi-scan
_exptl_absorpt_process_details SADABS
_exptl_crystal_colour Blue
_exptl_crystal_density_diffrn 1.707
_exptl_crystal_density_meas ?
_exptl_crystal_density_method 'not measured'
_exptl_crystal_description Rod
_exptl_crystal_F_000 940
_exptl_crystal_size_max 0.20
_exptl_crystal_size_mid 0.18
_exptl_crystal_size_min 0.12
_refine_diff_density_max 0.334
_refine_diff_density_min -0.445
_refine_diff_density_rms 0.051
_refine_ls_extinction_method none
_refine_ls_goodness_of_fit_ref 1.009
_refine_ls_hydrogen_treatment constr
_refine_ls_matrix_type full
_refine_ls_number_parameters 262
_refine_ls_number_reflns 3238
_refine_ls_number_restraints 0
_refine_ls_restrained_S_all 1.009
_refine_ls_R_factor_all 0.0309
_refine_ls_R_factor_gt 0.0245
_refine_ls_shift/su_max 0.001
_refine_ls_shift/su_mean 0.000
_refine_ls_structure_factor_coef Fsqd
_refine_ls_weighting_details 'calc w=1/[\s^2^(Fo^2^)+(0.0333P)^2^+1.3375P] where P=(Fo^2^+2Fc^2^)/3'
_refine_ls_weighting_scheme calc
_refine_ls_wR_factor_gt 0.0630
_refine_ls_wR_factor_ref 0.0670
_reflns_number_gt 2813
_reflns_number_total 3238
_reflns_threshold_expression >2sigma(I)
_cod_data_source_file b818567k.txt
_cod_data_source_block 4
_cod_depositor_comments
;
The following automatic conversions were performed:
'_symmetry_cell_setting' value 'Monoclinic' changed to 'monoclinic'
according to '/home/saulius/struct/CIF-dictionaries/cif_core.dic'
dictionary named 'cif_core.dic' version 2.4.1 from
2010-06-29.

'_exptl_absorpt_correction_type' value 'MULTI-SCAN' changed
to 'multi-scan' according to
'/home/saulius/struct/CIF-dictionaries/cif_core.dic' dictionary named
'cif_core.dic' version 2.4.1 from 2010-06-29.

Automatic conversion script
Id: cif_fix_enum 1527 2010-12-29 10:47:43Z saulius 

The following automatic conversions were performed:

'_exptl_crystal_density_meas' value 'NONE' was changed to '?' - the
value is perceived as not measured.

Automatic conversion script
Id: cif_fix_values 3008 2015-01-20 13:52:24Z robertas 
;
_cod_original_cell_volume 1835.94(16)
_cod_original_sg_symbol_H-M P2/c
_cod_database_code 7200580

loop_
_symmetry_equiv_pos_as_xyz
'x, y, z'
'-x, y, -z+1/2'
'-x, -y, -z'
'x, -y, z-1/2'

loop_
_atom_site_label
_atom_site_type_symbol
_atom_site_fract_x
_atom_site_fract_y
_atom_site_fract_z
_atom_site_U_iso_or_equiv
_atom_site_adp_type
_atom_site_occupancy
_atom_site_symmetry_multiplicity
_atom_site_calc_flag
_atom_site_refinement_flags
_atom_site_disorder_assembly
_atom_site_disorder_group
Cu1 Cu 0.06785(2) 1.15180(3) 0.018741(11) 0.01923(9) Uani 1 1 d . . .
O1 O 0.16103(14) 1.0125(2) 0.09970(7) 0.0351(4) Uani 1 1 d . . .
O2 O 0.04847(15) 0.7497(2) 0.06694(7) 0.0378(4) Uani 1 1 d . . .
O3 O 0.04140(15) 0.2397(2) 0.44950(9) 0.0387(4) Uani 1 1 d . . .
O4 O 0.15412(15) -0.0240(2) 0.47969(8) 0.0363(4) Uani 1 1 d . . .
O5 O 0.16393(14) 1.4175(2) 0.03996(8) 0.0372(4) Uani 1 1 d . . .
H5A H 0.1280 1.5233 0.0364 0.056 Uiso 1 1 d R . .
H5B H 0.2395 1.4166 0.0636 0.056 Uiso 1 1 d R . .
F1 F 0.59104(11) 0.2384(2) 0.39715(6) 0.0360(3) Uani 1 1 d . . .
F2 F 0.57178(12) 0.4142(2) 0.31866(7) 0.0370(3) Uani 1 1 d . . .
F3 F 0.44432(12) 0.19159(19) 0.30255(7) 0.0382(3) Uani 1 1 d . . .
F4 F 0.56904(12) 0.5138(2) 0.46703(6) 0.0375(3) Uani 1 1 d . . .
F5 F 0.60134(11) 0.6855(2) 0.40197(6) 0.0357(3) Uani 1 1 d . . .
F6 F 0.45336(12) 0.7510(2) 0.41869(7) 0.0394(3) Uani 1 1 d . . .
C1 C 0.35419(18) 0.5776(3) 0.29146(9) 0.0218(4) Uani 1 1 d . . .
C2 C 0.3837(2) 0.7562(3) 0.27737(10) 0.0296(5) Uani 1 1 d . . .
H2 H 0.4518 0.8189 0.3080 0.036 Uiso 1 1 calc R . .
C3 C 0.3130(2) 0.8424(3) 0.21828(11) 0.0310(5) Uani 1 1 d . . .
H3 H 0.3339 0.9626 0.2097 0.037 Uiso 1 1 calc R . .
C4 C 0.21151(19) 0.7513(3) 0.17191(10) 0.0243(5) Uani 1 1 d . . .
C5 C 0.18265(19) 0.5706(3) 0.18524(10) 0.0295(5) Uani 1 1 d . . .
H5 H 0.1156 0.5065 0.1542 0.035 Uiso 1 1 calc R . .
C6 C 0.2532(2) 0.4856(3) 0.24434(10) 0.0282(5) Uani 1 1 d . . .
H6 H 0.2327 0.3648 0.2528 0.034 Uiso 1 1 calc R . .
C7 C 0.13488(19) 0.8462(3) 0.10840(10) 0.0248(5) Uani 1 1 d . . .
C8 C 0.43048(18) 0.4711(3) 0.35588(9) 0.0213(4) Uani 1 1 d . . .
C9 C 0.51045(19) 0.3279(3) 0.34399(10) 0.0268(5) Uani 1 1 d . . .
C10 C 0.51416(19) 0.6071(3) 0.41107(10) 0.0263(5) Uani 1 1 d . . .
C11 C 0.34921(18) 0.3732(3) 0.37967(10) 0.0222(4) Uani 1 1 d . . .
C12 C 0.3703(2) 0.1912(3) 0.40622(11) 0.0296(5) Uani 1 1 d . . .
H12 H 0.4339 0.1192 0.4084 0.035 Uiso 1 1 calc R . .
C13 C 0.2977(2) 0.1151(3) 0.42954(11) 0.0317(5) Uani 1 1 d . . .
H13 H 0.3128 -0.0077 0.4471 0.038 Uiso 1 1 calc R . .
C14 C 0.20312(19) 0.2195(3) 0.42697(10) 0.0245(5) Uani 1 1 d . . .
C15 C 0.18142(19) 0.4024(4) 0.40043(11) 0.0299(5) Uani 1 1 d . . .
H15 H 0.1181 0.4746 0.3984 0.036 Uiso 1 1 calc R . .
C16 C 0.2537(2) 0.4773(3) 0.37700(11) 0.0288(5) Uani 1 1 d . . .
H16 H 0.2382 0.5997 0.3591 0.035 Uiso 1 1 calc R . .
C17 C 0.12738(19) 0.1385(3) 0.45408(10) 0.0253(5) Uani 1 1 d . . .

loop_
_atom_site_aniso_label
_atom_site_aniso_U_11
_atom_site_aniso_U_22
_atom_site_aniso_U_33
_atom_site_aniso_U_23
_atom_site_aniso_U_13
_atom_site_aniso_U_12
Cu1 0.02078(14) 0.01814(14) 0.01925(14) 0.00066(10) 0.00995(11) 0.00292(10)
O1 0.0367(9) 0.0315(9) 0.0249(8) 0.0086(7) 0.0048(7) -0.0024(7)
O2 0.0393(9) 0.0296(9) 0.0248(8) 0.0059(7) -0.0008(7) -0.0017(8)
O3 0.0400(9) 0.0346(10) 0.0585(11) 0.0124(8) 0.0372(9) 0.0034(8)
O4 0.0406(10) 0.0314(10) 0.0511(11) 0.0117(8) 0.0335(9) 0.0025(8)
O5 0.0289(8) 0.0237(9) 0.0526(11) -0.0032(8) 0.0142(8) -0.0027(7)
F1 0.0294(7) 0.0410(8) 0.0376(8) 0.0112(6) 0.0160(6) 0.0115(6)
F2 0.0405(8) 0.0429(8) 0.0433(8) 0.0047(6) 0.0327(7) -0.0006(7)
F3 0.0448(8) 0.0314(8) 0.0403(8) -0.0105(6) 0.0219(7) -0.0039(6)
F4 0.0434(8) 0.0418(8) 0.0176(6) 0.0034(6) 0.0068(6) -0.0046(6)
F5 0.0292(7) 0.0422(8) 0.0318(7) -0.0008(6) 0.0115(6) -0.0138(6)
F6 0.0446(8) 0.0325(8) 0.0405(8) -0.0097(6) 0.0199(7) 0.0015(7)
C1 0.0217(10) 0.0264(11) 0.0180(10) 0.0030(8) 0.0100(9) -0.0004(9)
C2 0.0294(12) 0.0287(12) 0.0238(11) 0.0020(9) 0.0070(10) -0.0064(10)
C3 0.0371(13) 0.0247(12) 0.0264(12) 0.0053(9) 0.0113(10) -0.0042(10)
C4 0.0256(11) 0.0263(12) 0.0200(10) 0.0023(9) 0.0101(9) 0.0042(9)
C5 0.0248(11) 0.0330(13) 0.0240(11) 0.0019(9) 0.0063(9) -0.0052(10)
C6 0.0290(12) 0.0282(12) 0.0243(11) 0.0043(9) 0.0104(10) -0.0074(10)
C7 0.0270(11) 0.0278(12) 0.0214(11) 0.0017(9) 0.0131(9) 0.0061(10)
C8 0.0216(10) 0.0233(11) 0.0193(10) 0.0020(8) 0.0100(9) -0.0019(9)
C9 0.0271(11) 0.0300(12) 0.0257(11) 0.0018(9) 0.0145(10) -0.0020(10)
C10 0.0270(11) 0.0280(12) 0.0216(11) 0.0015(9) 0.0097(9) -0.0012(9)
C11 0.0225(10) 0.0266(12) 0.0190(10) 0.0007(8) 0.0111(9) -0.0028(9)
C12 0.0326(12) 0.0268(12) 0.0382(13) 0.0054(10) 0.0242(11) 0.0038(10)
C13 0.0399(13) 0.0240(12) 0.0388(14) 0.0061(10) 0.0250(11) 0.0003(10)
C14 0.0254(11) 0.0275(12) 0.0229(11) -0.0009(9) 0.0134(9) -0.0052(9)
C15 0.0251(11) 0.0349(13) 0.0344(13) 0.0076(10) 0.0179(10) 0.0042(10)
C16 0.0298(12) 0.0278(12) 0.0316(12) 0.0110(9) 0.0170(10) 0.0050(10)
C17 0.0272(11) 0.0289(12) 0.0222(11) -0.0037(9) 0.0138(9) -0.0079(10)

loop_
_atom_type_symbol
_atom_type_description
_atom_type_scat_dispersion_real
_atom_type_scat_dispersion_imag
_atom_type_scat_source
C C 0.0033 0.0016 'International Tables Vol C Tables 4.2.6.8 and 6.1.1.4'
H H 0.0000 0.0000 'International Tables Vol C Tables 4.2.6.8 and 6.1.1.4'
O O 0.0106 0.0060 'International Tables Vol C Tables 4.2.6.8 and 6.1.1.4'
F F 0.0171 0.0103 'International Tables Vol C Tables 4.2.6.8 and 6.1.1.4'
Cu Cu 0.3201 1.2651 'International Tables Vol C Tables 4.2.6.8 and 6.1.1.4'

loop_
_geom_angle_atom_site_label_1
_geom_angle_atom_site_label_2
_geom_angle_atom_site_label_3
_geom_angle
_geom_angle_site_symmetry_1
_geom_angle_site_symmetry_3
_geom_angle_publ_flag
O4 Cu1 O1 91.20(7) 4_565 . ?
O4 Cu1 O3 168.87(7) 4_565 2_565 ?
O1 Cu1 O3 89.41(8) . 2_565 ?
O4 Cu1 O2 89.35(8) 4_565 3_575 ?
O1 Cu1 O2 168.77(7) . 3_575 ?
O3 Cu1 O2 87.90(8) 2_565 3_575 ?
O4 Cu1 O5 96.87(7) 4_565 . ?
O1 Cu1 O5 100.88(7) . . ?
O3 Cu1 O5 93.92(7) 2_565 . ?
O2 Cu1 O5 90.18(7) 3_575 . ?
O4 Cu1 Cu1 84.16(5) 4_565 3_575 ?
O1 Cu1 Cu1 85.56(5) . 3_575 ?
O3 Cu1 Cu1 84.82(5) 2_565 3_575 ?
O2 Cu1 Cu1 83.34(5) 3_575 3_575 ?
O5 Cu1 Cu1 173.44(5) . 3_575 ?
C7 O1 Cu1 122.40(14) . . ?
C7 O2 Cu1 123.98(15) . 3_575 ?
C17 O3 Cu1 122.27(15) . 2_545 ?
C17 O4 Cu1 123.85(15) . 4_566 ?
Cu1 O5 H5A 120.6 . . ?
Cu1 O5 H5B 119.1 . . ?
H5A O5 H5B 117.1 . . ?
C2 C1 C6 118.31(19) . . ?
C2 C1 C8 123.55(18) . . ?
C6 C1 C8 118.09(19) . . ?
C3 C2 C1 120.8(2) . . ?
C3 C2 H2 119.6 . . ?
C1 C2 H2 119.6 . . ?
C4 C3 C2 120.6(2) . . ?
C4 C3 H3 119.7 . . ?
C2 C3 H3 119.7 . . ?
C3 C4 C5 118.9(2) . . ?
C3 C4 C7 120.3(2) . . ?
C5 C4 C7 120.8(2) . . ?
C6 C5 C4 120.2(2) . . ?
C6 C5 H5 119.9 . . ?
C4 C5 H5 119.9 . . ?
C5 C6 C1 121.1(2) . . ?
C5 C6 H6 119.4 . . ?
C1 C6 H6 119.4 . . ?
O1 C7 O2 124.6(2) . . ?
O1 C7 C4 118.6(2) . . ?
O2 C7 C4 116.8(2) . . ?
C9 C8 C1 106.81(16) . . ?
C9 C8 C11 113.04(17) . . ?
C1 C8 C11 110.78(16) . . ?
C9 C8 C10 107.58(17) . . ?
C1 C8 C10 112.89(17) . . ?
C11 C8 C10 105.82(16) . . ?
F2 C9 F3 106.90(17) . . ?
F2 C9 F1 106.43(17) . . ?
F3 C9 F1 106.77(18) . . ?
F2 C9 C8 111.52(18) . . ?
F3 C9 C8 110.83(17) . . ?
F1 C9 C8 113.99(17) . . ?
F6 C10 F4 107.27(17) . . ?
F6 C10 F5 106.97(18) . . ?
F4 C10 F5 106.05(17) . . ?
F6 C10 C8 111.44(17) . . ?
F4 C10 C8 111.05(18) . . ?
F5 C10 C8 113.67(17) . . ?
C12 C11 C16 118.44(19) . . ?
C12 C11 C8 123.35(19) . . ?
C16 C11 C8 118.13(19) . . ?
C11 C12 C13 120.6(2) . . ?
C11 C12 H12 119.7 . . ?
C13 C12 H12 119.7 . . ?
C14 C13 C12 120.7(2) . . ?
C14 C13 H13 119.6 . . ?
C12 C13 H13 119.6 . . ?
C13 C14 C15 119.0(2) . . ?
C13 C14 C17 120.4(2) . . ?
C15 C14 C17 120.6(2) . . ?
C16 C15 C14 120.1(2) . . ?
C16 C15 H15 120.0 . . ?
C14 C15 H15 120.0 . . ?
C15 C16 C11 121.2(2) . . ?
C15 C16 H16 119.4 . . ?
C11 C16 H16 119.4 . . ?
O4 C17 O3 124.9(2) . . ?
O4 C17 C14 117.8(2) . . ?
O3 C17 C14 117.4(2) . . ?

loop_
_geom_bond_atom_site_label_1
_geom_bond_atom_site_label_2
_geom_bond_distance
_geom_bond_site_symmetry_2
_geom_bond_publ_flag
Cu1 O4 1.9509(15) 4_565 ?
Cu1 O1 1.9588(15) . ?
Cu1 O3 1.9630(15) 2_565 ?
Cu1 O2 1.9731(15) 3_575 ?
Cu1 O5 2.1414(16) . ?
Cu1 Cu1 2.6026(5) 3_575 ?
O1 C7 1.249(3) . ?
O2 C7 1.261(3) . ?
O2 Cu1 1.9729(15) 3_575 ?
O3 C17 1.260(3) . ?
O3 Cu1 1.9631(15) 2_545 ?
O4 C17 1.252(3) . ?
O4 Cu1 1.9509(15) 4_566 ?
O5 H5A 0.8499 . ?
O5 H5B 0.8498 . ?
F1 C9 1.336(2) . ?
F2 C9 1.330(2) . ?
F3 C9 1.334(3) . ?
F4 C10 1.332(2) . ?
F5 C10 1.340(3) . ?
F6 C10 1.329(3) . ?
C1 C2 1.385(3) . ?
C1 C6 1.390(3) . ?
C1 C8 1.548(3) . ?
C2 C3 1.385(3) . ?
C2 H2 0.9300 . ?
C3 C4 1.384(3) . ?
C3 H3 0.9300 . ?
C4 C5 1.389(3) . ?
C4 C7 1.497(3) . ?
C5 C6 1.381(3) . ?
C5 H5 0.9300 . ?
C6 H6 0.9300 . ?
C8 C9 1.542(3) . ?
C8 C11 1.549(3) . ?
C8 C10 1.550(3) . ?
C11 C12 1.383(3) . ?
C11 C16 1.388(3) . ?
C12 C13 1.385(3) . ?
C12 H12 0.9300 . ?
C13 C14 1.381(3) . ?
C13 H13 0.9300 . ?
C14 C15 1.389(3) . ?
C14 C17 1.497(3) . ?
C15 C16 1.380(3) . ?
C15 H15 0.9300 . ?
C16 H16 0.9300 . ?

loop_
_geom_torsion_atom_site_label_1
_geom_torsion_atom_site_label_2
_geom_torsion_atom_site_label_3
_geom_torsion_atom_site_label_4
_geom_torsion
_geom_torsion_site_symmetry_1
_geom_torsion_site_symmetry_2
_geom_torsion_site_symmetry_3
_geom_torsion_site_symmetry_4
_geom_torsion_publ_flag
O4 Cu1 O1 C7 -82.93(18) 4_565 . . . ?
O3 Cu1 O1 C7 85.96(18) 2_565 . . . ?
O2 Cu1 O1 C7 9.8(5) 3_575 . . . ?
O5 Cu1 O1 C7 179.84(17) . . . . ?
Cu1 Cu1 O1 C7 1.11(17) 3_575 . . . ?
C6 C1 C2 C3 1.3(3) . . . . ?
C8 C1 C2 C3 178.7(2) . . . . ?
C1 C2 C3 C4 -0.3(4) . . . . ?
C2 C3 C4 C5 -0.9(3) . . . . ?
C2 C3 C4 C7 179.4(2) . . . . ?
C3 C4 C5 C6 1.2(3) . . . . ?
C7 C4 C5 C6 -179.1(2) . . . . ?
C4 C5 C6 C1 -0.3(4) . . . . ?
C2 C1 C6 C5 -1.0(3) . . . . ?
C8 C1 C6 C5 -178.5(2) . . . . ?
Cu1 O1 C7 O2 0.8(3) . . . . ?
Cu1 O1 C7 C4 179.95(14) . . . . ?
Cu1 O2 C7 O1 -3.2(3) 3_575 . . . ?
Cu1 O2 C7 C4 177.63(14) 3_575 . . . ?
C3 C4 C7 O1 -3.8(3) . . . . ?
C5 C4 C7 O1 176.6(2) . . . . ?
C3 C4 C7 O2 175.4(2) . . . . ?
C5 C4 C7 O2 -4.2(3) . . . . ?
C2 C1 C8 C9 -97.2(2) . . . . ?
C6 C1 C8 C9 80.2(2) . . . . ?
C2 C1 C8 C11 139.3(2) . . . . ?
C6 C1 C8 C11 -43.3(3) . . . . ?
C2 C1 C8 C10 20.8(3) . . . . ?
C6 C1 C8 C10 -161.79(19) . . . . ?
C1 C8 C9 F2 52.8(2) . . . . ?
C11 C8 C9 F2 174.89(16) . . . . ?
C10 C8 C9 F2 -68.7(2) . . . . ?
C1 C8 C9 F3 -66.2(2) . . . . ?
C11 C8 C9 F3 55.9(2) . . . . ?
C10 C8 C9 F3 172.38(16) . . . . ?
C1 C8 C9 F1 173.36(17) . . . . ?
C11 C8 C9 F1 -64.6(2) . . . . ?
C10 C8 C9 F1 51.9(2) . . . . ?
C9 C8 C10 F6 171.69(17) . . . . ?
C1 C8 C10 F6 54.1(2) . . . . ?
C11 C8 C10 F6 -67.2(2) . . . . ?
C9 C8 C10 F4 -68.8(2) . . . . ?
C1 C8 C10 F4 173.65(17) . . . . ?
C11 C8 C10 F4 52.3(2) . . . . ?
C9 C8 C10 F5 50.7(2) . . . . ?
C1 C8 C10 F5 -66.9(2) . . . . ?
C11 C8 C10 F5 171.82(17) . . . . ?
C9 C8 C11 C12 18.7(3) . . . . ?
C1 C8 C11 C12 138.5(2) . . . . ?
C10 C8 C11 C12 -98.8(2) . . . . ?
C9 C8 C11 C16 -164.53(19) . . . . ?
C1 C8 C11 C16 -44.7(3) . . . . ?
C10 C8 C11 C16 78.0(2) . . . . ?
C16 C11 C12 C13 0.0(3) . . . . ?
C8 C11 C12 C13 176.8(2) . . . . ?
C11 C12 C13 C14 -0.2(4) . . . . ?
C12 C13 C14 C15 0.2(3) . . . . ?
C12 C13 C14 C17 -178.1(2) . . . . ?
C13 C14 C15 C16 0.1(3) . . . . ?
C17 C14 C15 C16 178.4(2) . . . . ?
C14 C15 C16 C11 -0.3(3) . . . . ?
C12 C11 C16 C15 0.3(3) . . . . ?
C8 C11 C16 C15 -176.7(2) . . . . ?
Cu1 O4 C17 O3 -0.8(3) 4_566 . . . ?
Cu1 O4 C17 C14 179.08(14) 4_566 . . . ?
Cu1 O3 C17 O4 -1.3(3) 2_545 . . . ?
Cu1 O3 C17 C14 178.87(14) 2_545 . . . ?
C13 C14 C17 O4 1.1(3) . . . . ?
C15 C14 C17 O4 -177.2(2) . . . . ?
C13 C14 C17 O3 -179.1(2) . . . . ?
C15 C14 C17 O3 2.6(3) . . . . ?
